data_1545732
loop_
_publ_author_name
'Reiners, Matthias'
'Maekawa, Miyuki'
'Daniliuc, Constantin G.'
'Freytag, Matthias'
'Jones, Peter G.'
'White, Peter S.'
'Hohenberger, Johannes'
'Sutter, J\"org'
'Meyer, Karsten'
'Maron, Laurent'
'Walter, Marc D.'

_publ_section_title
;
 Reactivity studies on [Cp&#x2032;Fe(\m-I)]2: nitrido-, sulfido- and
 diselenide iron complexes derived from pseudohalide activation
;
_journal_name_full 'Chem. Sci.'
_journal_paper_doi 10.1039/C7SC00570A
_journal_year 2017
_chemical_formula_moiety 'C35 H44 Fe I O P'
_chemical_formula_sum 'C35 H44 Fe I O P'
_chemical_formula_weight 694.42
_chemical_name_systematic
; 
 ? 
;
_space_group_IT_number 2
_symmetry_cell_setting triclinic
_symmetry_space_group_name_Hall '-P 1'
_symmetry_space_group_name_H-M 'P -1'
_atom_sites_solution_hydrogens geom
_atom_sites_solution_primary direct
_atom_sites_solution_secondary difmap
_audit_creation_method SHELXL-97
_audit_update_record
;
2017-02-06 deposited with the CCDC.
2017-03-30 downloaded from the CCDC.
;
_cell_angle_alpha 95.729(4)
_cell_angle_beta 90.970(4)
_cell_angle_gamma 97.250(3)
_cell_formula_units_Z 2
_cell_length_a 9.8125(8)
_cell_length_b 11.9887(10)
_cell_length_c 14.0481(12)
_cell_measurement_reflns_used 9965
_cell_measurement_temperature 100(2)
_cell_measurement_theta_max 66.55
_cell_measurement_theta_min 3.16
_cell_volume 1630.5(2)
_computing_cell_refinement 'Bruker SMART'
_computing_data_collection 'Bruker SMART'
_computing_data_reduction 'Bruker SAINT'
_computing_molecular_graphics 'Bruker SHELXTL'
_computing_publication_material 'Bruker SHELXTL'
_computing_structure_refinement 'SHELXL-97 (Sheldrick, 1997)'
_computing_structure_solution 'SHELXS-97 (Sheldrick, 1990)'
_diffrn_ambient_temperature 100(2)
_diffrn_measured_fraction_theta_full 0.946
_diffrn_measured_fraction_theta_max 0.946
_diffrn_measurement_device_type 'CCD area detector'
_diffrn_measurement_method 'phi and omega scans'
_diffrn_radiation_monochromator graphite
_diffrn_radiation_source 'fine-focus sealed tube'
_diffrn_radiation_type CuK\a
_diffrn_radiation_wavelength 1.54178
_diffrn_reflns_av_R_equivalents 0.0239
_diffrn_reflns_av_sigmaI/netI 0.0273
_diffrn_reflns_limit_h_max 11
_diffrn_reflns_limit_h_min -11
_diffrn_reflns_limit_k_max 13
_diffrn_reflns_limit_k_min -14
_diffrn_reflns_limit_l_max 15
_diffrn_reflns_limit_l_min -16
_diffrn_reflns_number 14579
_diffrn_reflns_theta_full 66.55
_diffrn_reflns_theta_max 66.55
_diffrn_reflns_theta_min 3.16
_exptl_absorpt_coefficient_mu 11.783
_exptl_absorpt_correction_T_max 0.5903
_exptl_absorpt_correction_T_min 0.2709
_exptl_absorpt_correction_type multi-scan
_exptl_absorpt_process_details SADABS
_exptl_crystal_colour green
_exptl_crystal_density_diffrn 1.414
_exptl_crystal_density_method 'not measured'
_exptl_crystal_description block
_exptl_crystal_F_000 712
_exptl_crystal_size_max 0.15
_exptl_crystal_size_mid 0.15
_exptl_crystal_size_min 0.05
_refine_diff_density_max 0.522
_refine_diff_density_min -0.365
_refine_diff_density_rms 0.066
_refine_ls_extinction_method none
_refine_ls_goodness_of_fit_ref 1.085
_refine_ls_hydrogen_treatment constr
_refine_ls_matrix_type full
_refine_ls_number_parameters 361
_refine_ls_number_reflns 5451
_refine_ls_number_restraints 0
_refine_ls_restrained_S_all 1.085
_refine_ls_R_factor_all 0.0255
_refine_ls_R_factor_gt 0.0246
_refine_ls_shift/su_max 0.002
_refine_ls_shift/su_mean 0.000
_refine_ls_structure_factor_coef Fsqd
_refine_ls_weighting_details 'calc w=1/[\s^2^(Fo^2^)+(0.0295P)^2^+0.9650P] where P=(Fo^2^+2Fc^2^)/3'
_refine_ls_weighting_scheme calc
_refine_ls_wR_factor_gt 0.0593
_refine_ls_wR_factor_ref 0.0598
_reflns_number_gt 5294
_reflns_number_total 5451
_reflns_threshold_expression >2sigma(I)
_cod_data_source_file c7sc00570a2.cif
_cod_data_source_block c07274
_cod_database_code 1545732

loop_
_symmetry_equiv_pos_as_xyz
'x, y, z'
'-x, -y, -z'

loop_
_atom_site_label
_atom_site_type_symbol
_atom_site_fract_x
_atom_site_fract_y
_atom_site_fract_z
_atom_site_U_iso_or_equiv
_atom_site_adp_type
_atom_site_occupancy
_atom_site_symmetry_multiplicity
_atom_site_calc_flag
_atom_site_refinement_flags
I I 0.982363(13) 0.656876(12) 0.275257(10) 0.02414(6) Uani 1 1 d .
Fe Fe 0.74129(3) 0.73031(3) 0.29038(2) 0.01895(9) Uani 1 1 d .
P P 0.61209(5) 0.46355(4) 0.25420(4) 0.01872(12) Uani 1 1 d .
O O 0.61251(15) 0.58762(13) 0.28747(12) 0.0222(3) Uani 1 1 d .
C1 C 0.6162(2) 0.87421(18) 0.24740(17) 0.0212(5) Uani 1 1 d .
C2 C 0.7619(2) 0.91510(18) 0.24284(17) 0.0210(5) Uani 1 1 d .
C3 C 0.8195(2) 0.91708(18) 0.33661(17) 0.0208(5) Uani 1 1 d .
H3 H 0.9131 0.9419 0.3543 0.025 Uiso 1 1 calc R
C4 C 0.7180(2) 0.87683(18) 0.40032(17) 0.0206(4) Uani 1 1 d .
C5 C 0.5942(2) 0.85279(18) 0.34491(17) 0.0208(5) Uani 1 1 d .
H5 H 0.5077 0.8260 0.3691 0.025 Uiso 1 1 calc R
C6 C 0.4923(2) 0.8666(2) 0.17766(18) 0.0249(5) Uani 1 1 d .
C7 C 0.3698(2) 0.7875(2) 0.2113(2) 0.0308(5) Uani 1 1 d .
H7A H 0.3968 0.7121 0.2149 0.046 Uiso 1 1 calc R
H7B H 0.2921 0.7825 0.1656 0.046 Uiso 1 1 calc R
H7C H 0.3428 0.8178 0.2746 0.046 Uiso 1 1 calc R
C8 C 0.5157(3) 0.8210(2) 0.07392(19) 0.0313(5) Uani 1 1 d .
H8A H 0.5835 0.8741 0.0456 0.047 Uiso 1 1 calc R
H8B H 0.4288 0.8124 0.0369 0.047 Uiso 1 1 calc R
H8C H 0.5495 0.7475 0.0731 0.047 Uiso 1 1 calc R
C9 C 0.4457(3) 0.9851(2) 0.1781(2) 0.0308(5) Uani 1 1 d .
H9A H 0.4272 1.0138 0.2438 0.046 Uiso 1 1 calc R
H9B H 0.3618 0.9799 0.1381 0.046 Uiso 1 1 calc R
H9C H 0.5183 1.0367 0.1526 0.046 Uiso 1 1 calc R
C10 C 0.8526(2) 0.9520(2) 0.15939(18) 0.0250(5) Uani 1 1 d .
C11 C 0.8661(2) 0.8537(2) 0.08172(18) 0.0269(5) Uani 1 1 d .
H11A H 0.9178 0.8828 0.0284 0.040 Uiso 1 1 calc R
H11B H 0.7744 0.8187 0.0584 0.040 Uiso 1 1 calc R
H11C H 0.9147 0.7972 0.1090 0.040 Uiso 1 1 calc R
C12 C 0.7977(3) 1.0502(2) 0.1138(2) 0.0328(6) Uani 1 1 d .
H12A H 0.7892 1.1120 0.1636 0.049 Uiso 1 1 calc R
H12B H 0.7075 1.0236 0.0831 0.049 Uiso 1 1 calc R
H12C H 0.8617 1.0772 0.0658 0.049 Uiso 1 1 calc R
C13 C 0.9996(3) 0.9954(2) 0.19741(19) 0.0331(6) Uani 1 1 d .
H13A H 1.0565 1.0188 0.1444 0.050 Uiso 1 1 calc R
H13B H 1.0386 0.9349 0.2264 0.050 Uiso 1 1 calc R
H13C H 0.9975 1.0600 0.2457 0.050 Uiso 1 1 calc R
C14 C 0.7361(2) 0.86969(19) 0.50721(17) 0.0236(5) Uani 1 1 d .
C15 C 0.6222(3) 0.7858(3) 0.5427(2) 0.0379(6) Uani 1 1 d .
H15A H 0.5337 0.8148 0.5370 0.057 Uiso 1 1 calc R
H15B H 0.6415 0.7761 0.6098 0.057 Uiso 1 1 calc R
H15C H 0.6186 0.7128 0.5039 0.057 Uiso 1 1 calc R
C16 C 0.8747(3) 0.8314(2) 0.53057(18) 0.0294(5) Uani 1 1 d .
H16A H 0.8787 0.7556 0.4983 0.044 Uiso 1 1 calc R
H16B H 0.8852 0.8298 0.5999 0.044 Uiso 1 1 calc R
H16C H 0.9490 0.8843 0.5084 0.044 Uiso 1 1 calc R
C17 C 0.7320(3) 0.9875(2) 0.5615(2) 0.0366(6) Uani 1 1 d .
H17A H 0.8049 1.0413 0.5391 0.055 Uiso 1 1 calc R
H17B H 0.7460 0.9833 0.6303 0.055 Uiso 1 1 calc R
H17C H 0.6425 1.0126 0.5498 0.055 Uiso 1 1 calc R
C18 C 0.6986(2) 0.44179(18) 0.14317(17) 0.0209(5) Uani 1 1 d .
C19 C 0.8059(2) 0.3772(2) 0.13127(18) 0.0262(5) Uani 1 1 d .
H19 H 0.8345 0.3385 0.1824 0.031 Uiso 1 1 calc R
C20 C 0.8717(3) 0.3690(2) 0.0444(2) 0.0322(6) Uani 1 1 d .
H20 H 0.9442 0.3237 0.0359 0.039 Uiso 1 1 calc R
C21 C 0.8320(3) 0.4265(2) -0.02939(19) 0.0316(6) Uani 1 1 d .
H21 H 0.8776 0.4213 -0.0885 0.038 Uiso 1 1 calc R
C22 C 0.7257(3) 0.4918(2) -0.0176(2) 0.0343(6) Uani 1 1 d .
H22 H 0.6990 0.5316 -0.0685 0.041 Uiso 1 1 calc R
C23 C 0.6582(3) 0.4993(2) 0.06804(19) 0.0292(5) Uani 1 1 d .
H23 H 0.5845 0.5436 0.0757 0.035 Uiso 1 1 calc R
C24 C 0.6882(2) 0.38969(19) 0.34212(17) 0.0210(5) Uani 1 1 d .
C25 C 0.6821(2) 0.27206(19) 0.33012(17) 0.0232(5) Uani 1 1 d .
H25 H 0.6363 0.2302 0.2753 0.028 Uiso 1 1 calc R
C26 C 0.7430(2) 0.2163(2) 0.39834(18) 0.0267(5) Uani 1 1 d .
H26 H 0.7401 0.1364 0.3899 0.032 Uiso 1 1 calc R
C27 C 0.8079(3) 0.2780(2) 0.47861(19) 0.0294(5) Uani 1 1 d .
H27 H 0.8487 0.2399 0.5257 0.035 Uiso 1 1 calc R
C28 C 0.8140(3) 0.3950(2) 0.4912(2) 0.0322(6) Uani 1 1 d .
H28 H 0.8590 0.4365 0.5465 0.039 Uiso 1 1 calc R
C29 C 0.7543(3) 0.4512(2) 0.42268(19) 0.0276(5) Uani 1 1 d .
H29 H 0.7586 0.5312 0.4309 0.033 Uiso 1 1 calc R
C30 C 0.4369(2) 0.39861(18) 0.23362(17) 0.0202(4) Uani 1 1 d .
C31 C 0.4063(2) 0.2971(2) 0.17565(18) 0.0243(5) Uani 1 1 d .
H31 H 0.4776 0.2637 0.1433 0.029 Uiso 1 1 calc R
C32 C 0.2714(2) 0.2446(2) 0.16499(18) 0.0265(5) Uani 1 1 d .
H32 H 0.2505 0.1744 0.1266 0.032 Uiso 1 1 calc R
C33 C 0.1677(2) 0.2955(2) 0.21086(19) 0.0269(5) Uani 1 1 d .
H33 H 0.0755 0.2600 0.2033 0.032 Uiso 1 1 calc R
C34 C 0.1969(2) 0.3976(2) 0.26772(19) 0.0282(5) Uani 1 1 d .
H34 H 0.1248 0.4321 0.2981 0.034 Uiso 1 1 calc R
C35 C 0.3323(2) 0.4494(2) 0.28007(18) 0.0242(5) Uani 1 1 d .
H35 H 0.3532 0.5187 0.3197 0.029 Uiso 1 1 calc R

loop_
_atom_site_aniso_label
_atom_site_aniso_U_11
_atom_site_aniso_U_22
_atom_site_aniso_U_33
_atom_site_aniso_U_23
_atom_site_aniso_U_13
_atom_site_aniso_U_12
I 0.02183(8) 0.02498(9) 0.02591(10) 0.00056(6) 0.00086(5) 0.00581(5)
Fe 0.02081(17) 0.01443(17) 0.0214(2) 0.00118(13) 0.00161(13) 0.00204(12)
P 0.0208(3) 0.0153(3) 0.0200(3) 0.0020(2) 0.0002(2) 0.00224(19)
O 0.0233(8) 0.0160(8) 0.0270(9) 0.0013(6) 0.0019(6) 0.0021(6)
C1 0.0264(11) 0.0142(11) 0.0233(13) 0.0019(8) 0.0018(9) 0.0041(8)
C2 0.0266(11) 0.0132(10) 0.0229(13) 0.0010(8) 0.0020(9) 0.0018(8)
C3 0.0256(11) 0.0129(10) 0.0225(13) -0.0012(8) 0.0012(9) 0.0000(8)
C4 0.0240(11) 0.0151(11) 0.0229(13) 0.0005(8) 0.0032(9) 0.0039(8)
C5 0.0226(10) 0.0170(11) 0.0240(12) 0.0021(9) 0.0048(9) 0.0063(8)
C6 0.0266(11) 0.0240(12) 0.0245(13) 0.0034(9) -0.0006(9) 0.0051(9)
C7 0.0246(12) 0.0325(14) 0.0348(15) 0.0037(11) -0.0030(10) 0.0017(10)
C8 0.0310(12) 0.0351(14) 0.0279(15) 0.0019(11) -0.0024(10) 0.0063(10)
C9 0.0320(13) 0.0286(13) 0.0345(15) 0.0058(11) -0.0011(11) 0.0124(10)
C10 0.0300(12) 0.0227(12) 0.0218(13) 0.0044(9) 0.0037(10) -0.0006(9)
C11 0.0285(12) 0.0294(13) 0.0228(13) 0.0018(10) 0.0046(10) 0.0039(9)
C12 0.0433(14) 0.0246(13) 0.0314(15) 0.0084(10) 0.0084(11) 0.0020(10)
C13 0.0327(13) 0.0353(15) 0.0279(14) 0.0055(11) 0.0061(11) -0.0113(10)
C14 0.0276(12) 0.0222(12) 0.0214(13) 0.0025(9) 0.0031(9) 0.0038(9)
C15 0.0337(14) 0.0517(18) 0.0268(15) 0.0138(12) 0.0013(11) -0.0077(12)
C16 0.0317(13) 0.0357(14) 0.0213(13) 0.0030(10) -0.0022(10) 0.0063(10)
C17 0.0537(16) 0.0318(14) 0.0253(15) -0.0019(11) 0.0016(12) 0.0135(12)
C18 0.0229(10) 0.0177(11) 0.0209(12) -0.0001(8) 0.0007(9) -0.0012(8)
C19 0.0290(12) 0.0236(12) 0.0270(14) 0.0040(9) 0.0015(10) 0.0051(9)
C20 0.0310(13) 0.0303(14) 0.0356(16) 0.0009(11) 0.0083(11) 0.0063(10)
C21 0.0318(13) 0.0365(14) 0.0239(14) -0.0002(10) 0.0062(10) -0.0044(10)
C22 0.0362(13) 0.0423(15) 0.0255(15) 0.0115(11) 0.0008(11) 0.0025(11)
C23 0.0288(12) 0.0321(13) 0.0285(14) 0.0075(10) -0.0002(10) 0.0075(10)
C24 0.0210(10) 0.0218(11) 0.0208(12) 0.0037(9) 0.0013(9) 0.0040(8)
C25 0.0267(11) 0.0212(12) 0.0211(13) 0.0003(9) 0.0001(9) 0.0027(9)
C26 0.0312(12) 0.0214(12) 0.0292(14) 0.0054(10) 0.0023(10) 0.0076(9)
C27 0.0309(12) 0.0317(14) 0.0280(14) 0.0095(10) -0.0022(10) 0.0092(10)
C28 0.0386(14) 0.0308(14) 0.0265(14) 0.0014(10) -0.0073(11) 0.0034(11)
C29 0.0348(13) 0.0201(12) 0.0275(14) 0.0016(9) -0.0023(10) 0.0030(9)
C30 0.0226(10) 0.0179(11) 0.0208(12) 0.0057(8) -0.0006(9) 0.0019(8)
C31 0.0275(11) 0.0226(12) 0.0231(13) 0.0032(9) 0.0006(9) 0.0039(9)
C32 0.0299(12) 0.0219(12) 0.0265(14) 0.0027(9) -0.0055(10) -0.0002(9)
C33 0.0230(11) 0.0244(12) 0.0332(15) 0.0079(10) -0.0031(10) -0.0006(9)
C34 0.0245(11) 0.0253(12) 0.0361(15) 0.0059(10) 0.0034(10) 0.0058(9)
C35 0.0280(12) 0.0192(11) 0.0256(13) 0.0025(9) 0.0018(10) 0.0041(9)

loop_
_atom_type_symbol
_atom_type_description
_atom_type_scat_dispersion_real
_atom_type_scat_dispersion_imag
_atom_type_scat_source
C C 0.0181 0.0091 'International Tables Vol C Tables 4.2.6.8 and 6.1.1.4'
H H 0.0000 0.0000 'International Tables Vol C Tables 4.2.6.8 and 6.1.1.4'
O O 0.0492 0.0322 'International Tables Vol C Tables 4.2.6.8 and 6.1.1.4'
P P 0.2955 0.4335 'International Tables Vol C Tables 4.2.6.8 and 6.1.1.4'
Fe Fe -1.1336 3.1974 'International Tables Vol C Tables 4.2.6.8 and 6.1.1.4'
I I -0.3257 6.8362 'International Tables Vol C Tables 4.2.6.8 and 6.1.1.4'

loop_
_geom_angle_atom_site_label_1
_geom_angle_atom_site_label_2
_geom_angle_atom_site_label_3
_geom_angle
O Fe C4 119.96(7)
O Fe C5 98.18(7)
C4 Fe C5 36.35(8)
O Fe C3 155.66(7)
C4 Fe C3 36.36(8)
C5 Fe C3 59.13(8)
O Fe C1 108.31(7)
C4 Fe C1 61.13(8)
C5 Fe C1 35.99(8)
C3 Fe C1 59.48(8)
O Fe C2 142.67(8)
C4 Fe C2 60.81(8)
C5 Fe C2 59.53(8)
C3 Fe C2 35.47(9)
C1 Fe C2 35.93(8)
O Fe I 102.65(5)
C4 Fe I 118.74(6)
C5 Fe I 154.60(6)
C3 Fe I 97.56(6)
C1 Fe I 142.78(6)
C2 Fe I 108.32(6)
O P C24 112.16(11)
O P C18 112.33(10)
C24 P C18 108.88(11)
O P C30 108.92(10)
C24 P C30 107.29(10)
C18 P C30 107.00(11)
P O Fe 137.88(10)
C5 C1 C2 105.7(2)
C5 C1 C6 119.54(19)
C2 C1 C6 134.2(2)
C5 C1 Fe 68.81(12)
C2 C1 Fe 72.18(12)
C6 C1 Fe 129.56(15)
C3 C2 C1 106.9(2)
C3 C2 C10 120.8(2)
C1 C2 C10 132.3(2)
C3 C2 Fe 69.80(12)
C1 C2 Fe 71.90(12)
C10 C2 Fe 122.84(15)
C2 C3 C4 110.8(2)
C2 C3 Fe 74.72(13)
C4 C3 Fe 70.24(12)
C5 C4 C3 105.5(2)
C5 C4 C14 127.1(2)
C3 C4 C14 127.3(2)
C5 C4 Fe 72.50(13)
C3 C4 Fe 73.40(13)
C14 C4 Fe 122.35(15)
C4 C5 C1 111.18(19)
C4 C5 Fe 71.15(12)
C1 C5 Fe 75.21(13)
C8 C6 C1 115.76(19)
C8 C6 C7 105.7(2)
C1 C6 C7 110.39(19)
C8 C6 C9 108.8(2)
C1 C6 C9 108.8(2)
C7 C6 C9 106.9(2)
C13 C10 C12 107.0(2)
C13 C10 C11 106.0(2)
C12 C10 C11 110.0(2)
C13 C10 C2 109.8(2)
C12 C10 C2 110.95(19)
C11 C10 C2 112.89(19)
C4 C14 C16 111.01(19)
C4 C14 C15 110.8(2)
C16 C14 C15 108.3(2)
C4 C14 C17 109.4(2)
C16 C14 C17 107.9(2)
C15 C14 C17 109.3(2)
C19 C18 C23 119.7(2)
C19 C18 P 123.54(18)
C23 C18 P 116.67(18)
C18 C19 C20 120.0(2)
C21 C20 C19 120.1(2)
C20 C21 C22 120.1(2)
C21 C22 C23 120.3(2)
C22 C23 C18 119.8(2)
C29 C24 C25 120.1(2)
C29 C24 P 119.07(18)
C25 C24 P 120.80(18)
C26 C25 C24 120.1(2)
C27 C26 C25 119.5(2)
C26 C27 C28 120.7(2)
C27 C28 C29 120.0(2)
C24 C29 C28 119.6(2)
C31 C30 C35 120.3(2)
C31 C30 P 120.75(17)
C35 C30 P 118.87(18)
C32 C31 C30 120.1(2)
C33 C32 C31 119.5(2)
C32 C33 C34 120.9(2)
C33 C34 C35 119.8(2)
C34 C35 C30 119.4(2)

loop_
_geom_bond_atom_site_label_1
_geom_bond_atom_site_label_2
_geom_bond_distance
I Fe 2.6309(4)
Fe O 1.9908(15)
Fe C4 2.257(2)
Fe C5 2.275(2)
Fe C3 2.299(2)
Fe C1 2.359(2)
Fe C2 2.363(2)
P O 1.5135(16)
P C24 1.795(2)
P C18 1.800(2)
P C30 1.802(2)
C1 C5 1.434(3)
C1 C2 1.456(3)
C1 C6 1.536(3)
C2 C3 1.421(4)
C2 C10 1.549(3)
C3 C4 1.422(3)
C4 C5 1.414(3)
C4 C14 1.521(3)
C6 C8 1.536(4)
C6 C7 1.545(3)
C6 C9 1.546(3)
C10 C13 1.539(3)
C10 C12 1.544(3)
C10 C11 1.544(3)
C14 C16 1.530(3)
C14 C15 1.530(3)
C14 C17 1.542(3)
C18 C19 1.387(3)
C18 C23 1.395(3)
C19 C20 1.391(4)
C20 C21 1.378(4)
C21 C22 1.383(4)
C22 C23 1.384(4)
C24 C29 1.390(4)
C24 C25 1.397(3)
C25 C26 1.390(3)
C26 C27 1.384(4)
C27 C28 1.390(4)
C28 C29 1.391(4)
C30 C31 1.391(3)
C30 C35 1.397(3)
C31 C32 1.391(3)
C32 C33 1.387(4)
C33 C34 1.388(4)
C34 C35 1.394(3)

loop_
_geom_torsion_atom_site_label_1
_geom_torsion_atom_site_label_2
_geom_torsion_atom_site_label_3
_geom_torsion_atom_site_label_4
_geom_torsion
C24 P O Fe 84.17(16)
C18 P O Fe -38.86(19)
C30 P O Fe -157.22(14)
C4 Fe O P -155.11(14)
C5 Fe O P 173.79(15)
C3 Fe O P -166.26(16)
C1 Fe O P 138.23(15)
C2 Fe O P 124.81(15)
I Fe O P -20.82(16)
O Fe C1 C5 78.43(14)
C4 Fe C1 C5 -36.29(13)
C3 Fe C1 C5 -78.35(14)
C2 Fe C1 C5 -115.4(2)
I Fe C1 C5 -136.78(12)
O Fe C1 C2 -166.12(13)
C4 Fe C1 C2 79.15(14)
C5 Fe C1 C2 115.4(2)
C3 Fe C1 C2 37.10(13)
I Fe C1 C2 -21.34(19)
O Fe C1 C6 -33.0(2)
C4 Fe C1 C6 -147.7(2)
C5 Fe C1 C6 -111.4(2)
C3 Fe C1 C6 170.2(2)
C2 Fe C1 C6 133.1(3)
I Fe C1 C6 111.77(18)
C5 C1 C2 C3 -0.4(2)
C6 C1 C2 C3 170.3(2)
Fe C1 C2 C3 -61.41(15)
C5 C1 C2 C10 179.3(2)
C6 C1 C2 C10 -10.0(4)
Fe C1 C2 C10 118.3(2)
C5 C1 C2 Fe 61.00(14)
C6 C1 C2 Fe -128.3(3)
O Fe C2 C3 138.50(14)
C4 Fe C2 C3 36.32(13)
C5 Fe C2 C3 78.45(14)
C1 Fe C2 C3 116.45(19)
I Fe C2 C3 -76.96(13)
O Fe C2 C1 22.1(2)
C4 Fe C2 C1 -80.12(14)
C5 Fe C2 C1 -38.00(13)
C3 Fe C2 C1 -116.45(19)
I Fe C2 C1 166.59(12)
O Fe C2 C10 -107.12(19)
C4 Fe C2 C10 150.7(2)
C5 Fe C2 C10 -167.2(2)
C3 Fe C2 C10 114.4(2)
C1 Fe C2 C10 -129.2(3)
I Fe C2 C10 37.4(2)
C1 C2 C3 C4 1.4(3)
C10 C2 C3 C4 -178.37(19)
Fe C2 C3 C4 -61.41(16)
C1 C2 C3 Fe 62.78(15)
C10 C2 C3 Fe -117.0(2)
O Fe C3 C2 -102.8(2)
C4 Fe C3 C2 -119.3(2)
C5 Fe C3 C2 -79.68(14)
C1 Fe C3 C2 -37.58(13)
I Fe C3 C2 111.10(12)
O Fe C3 C4 16.4(3)
C5 Fe C3 C4 39.59(13)
C1 Fe C3 C4 81.69(14)
C2 Fe C3 C4 119.3(2)
I Fe C3 C4 -129.64(13)
C2 C3 C4 C5 -1.8(2)
Fe C3 C4 C5 -65.92(15)
C2 C3 C4 C14 -177.5(2)
Fe C3 C4 C14 118.3(2)
C2 C3 C4 Fe 64.17(16)
O Fe C4 C5 -59.60(14)
C3 Fe C4 C5 112.67(19)
C1 Fe C4 C5 35.93(12)
C2 Fe C4 C5 77.23(14)
I Fe C4 C5 173.21(10)
O Fe C4 C3 -172.27(12)
C5 Fe C4 C3 -112.67(19)
C1 Fe C4 C3 -76.75(14)
C2 Fe C4 C3 -35.44(14)
I Fe C4 C3 60.54(14)
O Fe C4 C14 63.7(2)
C5 Fe C4 C14 123.3(2)
C3 Fe C4 C14 -124.0(2)
C1 Fe C4 C14 159.2(2)
C2 Fe C4 C14 -159.5(2)
I Fe C4 C14 -63.51(18)
C3 C4 C5 C1 1.5(2)
C14 C4 C5 C1 177.2(2)
Fe C4 C5 C1 -65.06(16)
C3 C4 C5 Fe 66.55(15)
C14 C4 C5 Fe -117.7(2)
C2 C1 C5 C4 -0.7(2)
C6 C1 C5 C4 -173.01(19)
Fe C1 C5 C4 62.57(15)
C2 C1 C5 Fe -63.25(15)
C6 C1 C5 Fe 124.43(19)
O Fe C5 C4 130.98(13)
C3 Fe C5 C4 -39.59(13)
C1 Fe C5 C4 -119.01(19)
C2 Fe C5 C4 -81.08(14)
I Fe C5 C4 -14.0(2)
O Fe C5 C1 -110.01(13)
C4 Fe C5 C1 119.01(19)
C3 Fe C5 C1 79.42(14)
C2 Fe C5 C1 37.93(13)
I Fe C5 C1 105.03(17)
C5 C1 C6 C8 -145.1(2)
C2 C1 C6 C8 45.3(3)
Fe C1 C6 C8 -59.1(3)
C5 C1 C6 C7 -25.0(3)
C2 C1 C6 C7 165.3(2)
Fe C1 C6 C7 60.9(3)
C5 C1 C6 C9 92.0(2)
C2 C1 C6 C9 -77.6(3)
Fe C1 C6 C9 177.97(16)
C3 C2 C10 C13 -4.0(3)
C1 C2 C10 C13 176.3(2)
Fe C2 C10 C13 -88.7(2)
C3 C2 C10 C12 -122.1(2)
C1 C2 C10 C12 58.2(3)
Fe C2 C10 C12 153.25(17)
C3 C2 C10 C11 113.9(2)
C1 C2 C10 C11 -65.7(3)
Fe C2 C10 C11 29.3(3)
C5 C4 C14 C16 145.7(2)
C3 C4 C14 C16 -39.5(3)
Fe C4 C14 C16 53.8(2)
C5 C4 C14 C15 25.2(3)
C3 C4 C14 C15 -160.0(2)
Fe C4 C14 C15 -66.7(2)
C5 C4 C14 C17 -95.4(3)
C3 C4 C14 C17 79.5(3)
Fe C4 C14 C17 172.75(16)
O P C18 C19 125.1(2)
C24 P C18 C19 0.2(2)
C30 P C18 C19 -115.4(2)
O P C18 C23 -51.2(2)
C24 P C18 C23 -176.07(18)
C30 P C18 C23 68.3(2)
C23 C18 C19 C20 -0.7(4)
P C18 C19 C20 -176.89(19)
C18 C19 C20 C21 1.1(4)
C19 C20 C21 C22 -0.6(4)
C20 C21 C22 C23 -0.3(4)
C21 C22 C23 C18 0.7(4)
C19 C18 C23 C22 -0.2(4)
P C18 C23 C22 176.3(2)
O P C24 C29 -8.4(2)
C18 P C24 C29 116.60(19)
C30 P C24 C29 -127.93(19)
O P C24 C25 171.87(17)
C18 P C24 C25 -63.2(2)
C30 P C24 C25 52.3(2)
C29 C24 C25 C26 -0.5(3)
P C24 C25 C26 179.26(18)
C24 C25 C26 C27 0.9(3)
C25 C26 C27 C28 -0.7(4)
C26 C27 C28 C29 0.1(4)
C25 C24 C29 C28 0.0(4)
P C24 C29 C28 -179.82(19)
C27 C28 C29 C24 0.2(4)
O P C30 C31 159.70(18)
C24 P C30 C31 -78.7(2)
C18 P C30 C31 38.0(2)
O P C30 C35 -22.9(2)
C24 P C30 C35 98.69(19)
C18 P C30 C35 -144.59(18)
C35 C30 C31 C32 -1.2(3)
P C30 C31 C32 176.17(18)
C30 C31 C32 C33 1.4(4)
C31 C32 C33 C34 -0.5(4)
C32 C33 C34 C35 -0.8(4)
C33 C34 C35 C30 1.0(4)
C31 C30 C35 C34 -0.1(3)
P C30 C35 C34 -177.46(18)
